data_4024226
loop_
_publ_author_name
'Silvano Cruz-Gregorio'
'Vicente Rodr\'iguez-Palacios'
'Herbert H\"ofl'
'Leticia Quintero'
'Fernando Sartillo-Piscil'

_publ_section_title
;
Six-Membered Ring Phosphates and Phosphonates As Model Compounds for Cyclic
Phosphate Prodrugs: Is the Anomeric Effect Involved in the Selective and
Spontaneous Cleavage of Cyclic Phosphate Prodrugs?
;
_journal_name_full 'Journal of Organic Chemistry'
_journal_page_first 197
_journal_page_last 205
_journal_paper_doi 10.1021/jo8017473
_journal_volume 74
_journal_year 2009
_chemical_formula_moiety 'C20 H20 Cl O7 P'
_chemical_formula_sum 'C20 H20 Cl O7 P'
_chemical_formula_weight 438.78
_chemical_name_systematic
; 
 ? 
;
_space_group_IT_number 4
_symmetry_cell_setting monoclinic
_symmetry_space_group_name_Hall 'P 2yb'
_symmetry_space_group_name_H-M 'P 1 21 1'
_atom_sites_solution_hydrogens geom
_atom_sites_solution_primary direct
_atom_sites_solution_secondary difmap
_audit_creation_method SHELXL-97
_cell_angle_alpha 90.00
_cell_angle_beta 109.526(2)
_cell_angle_gamma 90.00
_cell_formula_units_Z 2
_cell_length_a 12.5781(17)
_cell_length_b 5.6986(8)
_cell_length_c 14.879(2)
_cell_measurement_reflns_used 2445
_cell_measurement_temperature 293(2)
_cell_measurement_theta_max 21.85
_cell_measurement_theta_min 2.59
_cell_volume 1005.2(2)
_computing_cell_refinement 'Bruker SAINT'
_computing_data_collection 'Bruker SMART'
_computing_data_reduction 'Bruker SAINT'
_computing_molecular_graphics 'Bruker SHELXTL'
_computing_publication_material 'Bruker SHELXTL'
_computing_structure_refinement 'SHELXL-97 (Sheldrick, 1997)'
_computing_structure_solution 'SHELXS-97 (Sheldrick, 1990)'
_diffrn_ambient_temperature 293(2)
_diffrn_measured_fraction_theta_full 1.000
_diffrn_measured_fraction_theta_max 1.000
_diffrn_measurement_device_type 'CCD area detector'
_diffrn_measurement_method 'phi and omega scans'
_diffrn_radiation_monochromator graphite
_diffrn_radiation_source 'fine-focus sealed tube'
_diffrn_radiation_type MoK\a
_diffrn_radiation_wavelength 0.71073
_diffrn_reflns_av_R_equivalents 0.0279
_diffrn_reflns_av_sigmaI/netI 0.0441
_diffrn_reflns_limit_h_max 14
_diffrn_reflns_limit_h_min -14
_diffrn_reflns_limit_k_max 6
_diffrn_reflns_limit_k_min -5
_diffrn_reflns_limit_l_max 17
_diffrn_reflns_limit_l_min -16
_diffrn_reflns_number 6247
_diffrn_reflns_theta_full 25.00
_diffrn_reflns_theta_max 25.00
_diffrn_reflns_theta_min 1.45
_exptl_absorpt_coefficient_mu 0.310
_exptl_absorpt_correction_T_max 0.9637
_exptl_absorpt_correction_T_min 0.8554
_exptl_absorpt_correction_type multi-scan
_exptl_absorpt_process_details SADABS
_exptl_crystal_colour colorless
_exptl_crystal_density_diffrn 1.450
_exptl_crystal_density_method 'not measured'
_exptl_crystal_description 'rectangular prism'
_exptl_crystal_F_000 456
_exptl_crystal_size_max 0.52
_exptl_crystal_size_mid 0.14
_exptl_crystal_size_min 0.12
_refine_diff_density_max 0.211
_refine_diff_density_min -0.185
_refine_diff_density_rms 0.040
_refine_ls_abs_structure_details 'Flack H D (1983), Acta Cryst. A39, 876-881'
_refine_ls_abs_structure_Flack -0.13(9)
_refine_ls_extinction_method none
_refine_ls_goodness_of_fit_ref 1.044
_refine_ls_hydrogen_treatment constr
_refine_ls_matrix_type full
_refine_ls_number_parameters 264
_refine_ls_number_reflns 3117
_refine_ls_number_restraints 1
_refine_ls_restrained_S_all 1.044
_refine_ls_R_factor_all 0.0477
_refine_ls_R_factor_gt 0.0413
_refine_ls_shift/su_max 0.000
_refine_ls_shift/su_mean 0.000
_refine_ls_structure_factor_coef Fsqd
_refine_ls_weighting_details 'calc w=1/[\s^2^(Fo^2^)+(0.0516P)^2^+0.0579P] where P=(Fo^2^+2Fc^2^)/3'
_refine_ls_weighting_scheme calc
_refine_ls_wR_factor_gt 0.0946
_refine_ls_wR_factor_ref 0.0978
_reflns_number_gt 2755
_reflns_number_total 3117
_reflns_threshold_expression >2sigma(I)
_cod_data_source_file jo8017473_si_003.cif
_cod_data_source_block saleinm
_cod_original_sg_symbol_H-M P2(1)
_cod_database_code 4024226

loop_
_symmetry_equiv_pos_as_xyz
'x, y, z'
'-x, y+1/2, -z'

loop_
_atom_site_label
_atom_site_type_symbol
_atom_site_fract_x
_atom_site_fract_y
_atom_site_fract_z
_atom_site_U_iso_or_equiv
_atom_site_adp_type
_atom_site_occupancy
_atom_site_symmetry_multiplicity
_atom_site_calc_flag
_atom_site_refinement_flags
_atom_site_disorder_assembly
_atom_site_disorder_group
P1 P 0.20107(6) 0.11862(15) 0.05690(5) 0.0397(2) Uani 1 1 d . . .
Cl1 Cl 0.67307(9) 0.8018(3) 0.49493(7) 0.0903(4) Uani 1 1 d . . .
O1 O 0.22026(19) -0.1256(4) 0.04230(16) 0.0549(6) Uani 1 1 d . . .
O2 O 0.19221(16) 0.2872(4) -0.02801(14) 0.0465(5) Uani 1 1 d . . .
O3 O 0.29509(16) 0.2140(4) 0.14820(14) 0.0423(5) Uani 1 1 d . . .
O4 O 0.08867(16) 0.1866(4) 0.07396(13) 0.0431(5) Uani 1 1 d . . .
O5 O 0.11294(19) 0.5023(5) 0.25413(18) 0.0652(7) Uani 1 1 d . . .
O7 O -0.0584(2) 0.0481(5) 0.23243(18) 0.0650(7) Uani 1 1 d . . .
O8 O -0.0143(3) 0.3729(5) 0.3241(2) 0.0865(9) Uani 1 1 d . . .
C1 C 0.0017(3) 0.4357(6) 0.2400(2) 0.0522(9) Uani 1 1 d . . .
H1 H -0.0506 0.5612 0.2080 0.063 Uiso 1 1 calc R . .
C2 C -0.0223(2) 0.2134(6) 0.1794(2) 0.0443(8) Uani 1 1 d . . .
H2 H -0.0795 0.2404 0.1168 0.053 Uiso 1 1 calc R . .
C3 C 0.0906(2) 0.1462(6) 0.1708(2) 0.0402(7) Uani 1 1 d . . .
H3 H 0.1087 -0.0180 0.1892 0.048 Uiso 1 1 calc R . .
C4 C 0.1761(2) 0.3103(6) 0.2383(2) 0.0410(7) Uani 1 1 d . . .
H4 H 0.2137 0.2296 0.2988 0.049 Uiso 1 1 calc R . .
C5 C 0.2641(2) 0.4062(6) 0.1985(2) 0.0398(7) Uani 1 1 d . . .
H5 H 0.2303 0.5321 0.1531 0.048 Uiso 1 1 calc R . .
C6 C 0.3681(2) 0.4973(6) 0.2730(2) 0.0397(7) Uani 1 1 d . . .
C7 C 0.4670(2) 0.3778(7) 0.3022(2) 0.0461(8) Uani 1 1 d . . .
H7 H 0.4715 0.2332 0.2748 0.055 Uiso 1 1 calc R . .
C8 C 0.5617(3) 0.4660(8) 0.3721(2) 0.0566(10) Uani 1 1 d . . .
H8 H 0.6286 0.3810 0.3923 0.068 Uiso 1 1 calc R . .
C9 C 0.5543(3) 0.6804(7) 0.4105(2) 0.0541(9) Uani 1 1 d . . .
C10 C 0.4552(3) 0.8029(7) 0.3844(2) 0.0599(9) Uani 1 1 d . . .
H10 H 0.4508 0.9460 0.4130 0.072 Uiso 1 1 calc R . .
C11 C 0.3614(3) 0.7114(6) 0.3149(2) 0.0526(9) Uani 1 1 d . . .
H11 H 0.2938 0.7939 0.2962 0.063 Uiso 1 1 calc R . .
C13 C -0.0501(3) 0.1394(7) 0.3232(2) 0.0547(9) Uani 1 1 d . . .
C14 C 0.0351(4) 0.0037(12) 0.3978(3) 0.1043(17) Uani 1 1 d . . .
H14A H 0.1064 0.0132 0.3876 0.156 Uiso 1 1 calc R . .
H14B H 0.0118 -0.1574 0.3949 0.156 Uiso 1 1 calc R . .
H14C H 0.0423 0.0672 0.4593 0.156 Uiso 1 1 calc R . .
C15 C -0.1645(3) 0.1341(12) 0.3335(3) 0.0958(16) Uani 1 1 d . . .
H15A H -0.1611 0.2077 0.3925 0.144 Uiso 1 1 calc R . .
H15B H -0.1887 -0.0258 0.3334 0.144 Uiso 1 1 calc R . .
H15C H -0.2171 0.2169 0.2813 0.144 Uiso 1 1 calc R . .
C16 C 0.2813(2) 0.2994(6) -0.0666(2) 0.0403(7) Uani 1 1 d . . .
C17 C 0.3472(3) 0.4929(7) -0.0483(2) 0.0516(8) Uani 1 1 d . . .
H17 H 0.3355 0.6129 -0.0103 0.062 Uiso 1 1 calc R . .
C18 C 0.4331(3) 0.5083(7) -0.0878(3) 0.0612(10) Uani 1 1 d . . .
H18 H 0.4798 0.6393 -0.0755 0.073 Uiso 1 1 calc R . .
C19 C 0.4489(3) 0.3322(8) -0.1443(2) 0.0602(10) Uani 1 1 d . . .
H19 H 0.5055 0.3437 -0.1714 0.072 Uiso 1 1 calc R . .
C20 C 0.3812(3) 0.1400(8) -0.1604(2) 0.0633(10) Uani 1 1 d . . .
H20 H 0.3924 0.0195 -0.1985 0.076 Uiso 1 1 calc R . .
C21 C 0.2962(3) 0.1199(7) -0.1215(2) 0.0548(8) Uani 1 1 d . . .
H21 H 0.2503 -0.0125 -0.1326 0.066 Uiso 1 1 calc R . .

loop_
_atom_site_aniso_label
_atom_site_aniso_U_11
_atom_site_aniso_U_22
_atom_site_aniso_U_33
_atom_site_aniso_U_23
_atom_site_aniso_U_13
_atom_site_aniso_U_12
P1 0.0428(4) 0.0419(5) 0.0379(4) -0.0053(4) 0.0179(3) 0.0025(4)
Cl1 0.0777(6) 0.1237(11) 0.0560(6) -0.0145(6) 0.0042(5) -0.0374(7)
O1 0.0686(14) 0.0444(15) 0.0599(15) -0.0061(11) 0.0324(12) 0.0036(11)
O2 0.0455(11) 0.0558(15) 0.0448(12) 0.0014(11) 0.0236(9) 0.0105(11)
O3 0.0397(10) 0.0471(14) 0.0430(11) -0.0062(10) 0.0180(9) 0.0078(9)
O4 0.0438(11) 0.0532(15) 0.0347(10) -0.0034(10) 0.0164(9) 0.0016(10)
O5 0.0596(14) 0.0575(16) 0.0927(18) -0.0324(15) 0.0441(13) -0.0103(13)
O7 0.0867(17) 0.0630(18) 0.0620(15) -0.0181(13) 0.0469(14) -0.0261(13)
O8 0.140(3) 0.065(2) 0.0858(19) -0.0277(16) 0.0803(19) -0.0302(19)
C1 0.0462(17) 0.052(2) 0.067(2) 0.0000(18) 0.0301(17) 0.0042(16)
C2 0.0403(15) 0.053(2) 0.0436(17) 0.0034(15) 0.0187(14) -0.0029(14)
C3 0.0415(15) 0.042(2) 0.0387(15) 0.0054(15) 0.0153(12) 0.0025(15)
C4 0.0435(16) 0.0419(18) 0.0422(16) -0.0047(15) 0.0202(13) 0.0022(15)
C5 0.0455(16) 0.0385(19) 0.0378(16) 0.0003(14) 0.0169(13) 0.0066(14)
C6 0.0440(16) 0.0460(19) 0.0334(16) 0.0047(15) 0.0189(13) -0.0015(15)
C7 0.0467(17) 0.048(2) 0.0475(18) -0.0033(15) 0.0204(15) -0.0015(15)
C8 0.0469(18) 0.076(3) 0.0464(19) 0.004(2) 0.0155(15) 0.0041(19)
C9 0.055(2) 0.067(3) 0.0393(17) -0.0038(17) 0.0155(15) -0.0166(18)
C10 0.078(2) 0.048(2) 0.052(2) -0.0143(19) 0.0193(18) -0.009(2)
C11 0.0544(19) 0.050(2) 0.0487(19) -0.0015(17) 0.0106(16) 0.0042(16)
C13 0.0580(18) 0.062(3) 0.0513(19) -0.007(2) 0.0283(16) -0.009(2)
C14 0.109(4) 0.105(4) 0.080(3) 0.009(3) 0.006(3) 0.006(3)
C15 0.076(3) 0.138(5) 0.095(3) 0.001(4) 0.056(2) -0.008(3)
C16 0.0363(15) 0.048(2) 0.0377(15) -0.0004(16) 0.0137(12) 0.0058(15)
C17 0.059(2) 0.044(2) 0.054(2) -0.0053(18) 0.0221(16) 0.0055(18)
C18 0.056(2) 0.052(2) 0.079(3) 0.005(2) 0.0272(19) -0.0102(19)
C19 0.060(2) 0.068(3) 0.068(2) 0.007(2) 0.0412(19) 0.008(2)
C20 0.074(2) 0.065(3) 0.068(2) -0.012(2) 0.0451(19) 0.001(2)
C21 0.0636(19) 0.053(2) 0.0554(19) -0.012(2) 0.0298(16) -0.008(2)

loop_
_atom_type_symbol
_atom_type_description
_atom_type_scat_dispersion_real
_atom_type_scat_dispersion_imag
_atom_type_scat_source
C C 0.0033 0.0016 'International Tables Vol C Tables 4.2.6.8 and 6.1.1.4'
H H 0.0000 0.0000 'International Tables Vol C Tables 4.2.6.8 and 6.1.1.4'
O O 0.0106 0.0060 'International Tables Vol C Tables 4.2.6.8 and 6.1.1.4'
P P 0.1023 0.0942 'International Tables Vol C Tables 4.2.6.8 and 6.1.1.4'
Cl Cl 0.1484 0.1585 'International Tables Vol C Tables 4.2.6.8 and 6.1.1.4'

loop_
_geom_angle_atom_site_label_1
_geom_angle_atom_site_label_2
_geom_angle_atom_site_label_3
_geom_angle
_geom_angle_site_symmetry_1
_geom_angle_site_symmetry_3
_geom_angle_publ_flag
O1 P1 O2 116.26(13) . . ?
O1 P1 O4 117.98(13) . . ?
O2 P1 O4 98.90(11) . . ?
O1 P1 O3 110.42(13) . . ?
O2 P1 O3 108.46(13) . . ?
O4 P1 O3 103.52(11) . . ?
C16 O2 P1 120.27(18) . . ?
C5 O3 P1 116.92(17) . . ?
C3 O4 P1 113.91(16) . . ?
C1 O5 C4 110.8(3) . . ?
C2 O7 C13 110.9(3) . . ?
C1 O8 C13 112.4(3) . . ?
O8 C1 O5 112.1(3) . . ?
O8 C1 C2 105.1(3) . . ?
O5 C1 C2 107.8(3) . . ?
O7 C2 C3 111.5(3) . . ?
O7 C2 C1 105.3(2) . . ?
C3 C2 C1 104.7(3) . . ?
O4 C3 C2 109.8(2) . . ?
O4 C3 C4 109.4(2) . . ?
C2 C3 C4 105.3(3) . . ?
O5 C4 C5 108.0(3) . . ?
O5 C4 C3 105.8(2) . . ?
C5 C4 C3 114.1(2) . . ?
O3 C5 C6 108.9(2) . . ?
O3 C5 C4 106.6(2) . . ?
C6 C5 C4 114.0(2) . . ?
C7 C6 C11 119.0(3) . . ?
C7 C6 C5 123.0(3) . . ?
C11 C6 C5 118.0(3) . . ?
C6 C7 C8 121.6(4) . . ?
C9 C8 C7 118.5(3) . . ?
C8 C9 C10 121.4(3) . . ?
C8 C9 Cl1 119.7(3) . . ?
C10 C9 Cl1 118.9(3) . . ?
C9 C10 C11 119.2(3) . . ?
C10 C11 C6 120.2(3) . . ?
O8 C13 O7 106.1(3) . . ?
O8 C13 C14 109.9(4) . . ?
O7 C13 C14 109.1(4) . . ?
O8 C13 C15 109.5(4) . . ?
O7 C13 C15 108.8(3) . . ?
C14 C13 C15 113.1(4) . . ?
C17 C16 C21 122.4(3) . . ?
C17 C16 O2 118.2(3) . . ?
C21 C16 O2 119.4(3) . . ?
C16 C17 C18 118.4(3) . . ?
C19 C18 C17 120.4(4) . . ?
C20 C19 C18 119.3(3) . . ?
C19 C20 C21 121.3(4) . . ?
C16 C21 C20 118.1(3) . . ?

loop_
_geom_bond_atom_site_label_1
_geom_bond_atom_site_label_2
_geom_bond_distance
_geom_bond_site_symmetry_2
_geom_bond_publ_flag
P1 O1 1.441(2) . ?
P1 O2 1.561(2) . ?
P1 O4 1.566(2) . ?
P1 O3 1.570(2) . ?
Cl1 C9 1.742(3) . ?
O2 C16 1.421(3) . ?
O3 C5 1.452(3) . ?
O4 C3 1.451(3) . ?
O5 C1 1.396(4) . ?
O5 C4 1.417(4) . ?
O7 C2 1.398(4) . ?
O7 C13 1.418(4) . ?
O8 C1 1.380(4) . ?
O8 C13 1.404(5) . ?
C1 C2 1.525(5) . ?
C2 C3 1.517(4) . ?
C3 C4 1.523(4) . ?
C4 C5 1.521(4) . ?
C5 C6 1.497(4) . ?
C6 C7 1.356(4) . ?
C6 C11 1.385(5) . ?
C7 C8 1.387(4) . ?
C8 C9 1.365(5) . ?
C9 C10 1.367(5) . ?
C10 C11 1.385(5) . ?
C13 C14 1.477(6) . ?
C13 C15 1.498(4) . ?
C16 C17 1.351(5) . ?
C16 C21 1.361(5) . ?
C17 C18 1.394(5) . ?
C18 C19 1.366(6) . ?
C19 C20 1.359(5) . ?
C20 C21 1.381(4) . ?

loop_
_geom_torsion_atom_site_label_1
_geom_torsion_atom_site_label_2
_geom_torsion_atom_site_label_3
_geom_torsion_atom_site_label_4
_geom_torsion
_geom_torsion_site_symmetry_1
_geom_torsion_site_symmetry_2
_geom_torsion_site_symmetry_3
_geom_torsion_site_symmetry_4
_geom_torsion_publ_flag
O1 P1 O2 C16 -56.2(3) . . . . ?
O4 P1 O2 C16 176.5(2) . . . . ?
O3 P1 O2 C16 68.9(2) . . . . ?
O1 P1 O3 C5 -151.70(19) . . . . ?
O2 P1 O3 C5 79.8(2) . . . . ?
O4 P1 O3 C5 -24.5(2) . . . . ?
O1 P1 O4 C3 79.9(2) . . . . ?
O2 P1 O4 C3 -153.9(2) . . . . ?
O3 P1 O4 C3 -42.4(2) . . . . ?
C13 O8 C1 O5 -119.2(3) . . . . ?
C13 O8 C1 C2 -2.4(4) . . . . ?
C4 O5 C1 O8 95.1(3) . . . . ?
C4 O5 C1 C2 -20.1(4) . . . . ?
C13 O7 C2 C3 108.1(3) . . . . ?
C13 O7 C2 C1 -4.9(3) . . . . ?
O8 C1 C2 O7 4.4(3) . . . . ?
O5 C1 C2 O7 124.1(3) . . . . ?
O8 C1 C2 C3 -113.3(3) . . . . ?
O5 C1 C2 C3 6.4(3) . . . . ?
P1 O4 C3 C2 -179.0(2) . . . . ?
P1 O4 C3 C4 65.9(3) . . . . ?
O7 C2 C3 O4 137.2(3) . . . . ?
C1 C2 C3 O4 -109.4(3) . . . . ?
O7 C2 C3 C4 -105.2(3) . . . . ?
C1 C2 C3 C4 8.2(3) . . . . ?
C1 O5 C4 C5 147.8(3) . . . . ?
C1 O5 C4 C3 25.2(4) . . . . ?
O4 C3 C4 O5 98.1(3) . . . . ?
C2 C3 C4 O5 -19.8(3) . . . . ?
O4 C3 C4 C5 -20.5(4) . . . . ?
C2 C3 C4 C5 -138.4(3) . . . . ?
P1 O3 C5 C6 -171.0(2) . . . . ?
P1 O3 C5 C4 65.6(3) . . . . ?
O5 C4 C5 O3 -157.5(2) . . . . ?
C3 C4 C5 O3 -40.2(3) . . . . ?
O5 C4 C5 C6 82.3(3) . . . . ?
C3 C4 C5 C6 -160.3(3) . . . . ?
O3 C5 C6 C7 -15.1(4) . . . . ?
C4 C5 C6 C7 103.8(3) . . . . ?
O3 C5 C6 C11 166.2(2) . . . . ?
C4 C5 C6 C11 -74.9(4) . . . . ?
C11 C6 C7 C8 -0.7(5) . . . . ?
C5 C6 C7 C8 -179.4(3) . . . . ?
C6 C7 C8 C9 -1.1(5) . . . . ?
C7 C8 C9 C10 2.7(5) . . . . ?
C7 C8 C9 Cl1 -177.4(2) . . . . ?
C8 C9 C10 C11 -2.5(5) . . . . ?
Cl1 C9 C10 C11 177.7(3) . . . . ?
C9 C10 C11 C6 0.5(5) . . . . ?
C7 C6 C11 C10 1.1(5) . . . . ?
C5 C6 C11 C10 179.8(3) . . . . ?
C1 O8 C13 O7 -0.5(4) . . . . ?
C1 O8 C13 C14 117.3(4) . . . . ?
C1 O8 C13 C15 -117.8(3) . . . . ?
C2 O7 C13 O8 3.6(4) . . . . ?
C2 O7 C13 C14 -114.7(4) . . . . ?
C2 O7 C13 C15 121.4(4) . . . . ?
P1 O2 C16 C17 -107.5(3) . . . . ?
P1 O2 C16 C21 73.7(3) . . . . ?
C21 C16 C17 C18 0.3(5) . . . . ?
O2 C16 C17 C18 -178.5(3) . . . . ?
C16 C17 C18 C19 0.6(5) . . . . ?
C17 C18 C19 C20 -1.0(6) . . . . ?
C18 C19 C20 C21 0.5(6) . . . . ?
C17 C16 C21 C20 -0.8(5) . . . . ?
O2 C16 C21 C20 178.0(3) . . . . ?
C19 C20 C21 C16 0.4(5) . . . . ?
